data_7112676
loop_
_publ_author_name
'Fujioka, Hiromichi'
'Nakahara, Kenji'
'Hirose, Hideki'
'Hirano, Kie'
'Oki, Tomohiro'
'Kita, Yasuyuki'

_publ_section_title
;
 Intramolecular iodoetherification of ene or diene ketals: facile
 synthesis of spiroketals.
;
_journal_issue 3
_journal_name_full 'Chemical communications (Cambridge, England)'
_journal_page_first 1060
_journal_page_last 1062
_journal_paper_doi 10.1039/c0cc03933k
_journal_volume 47
_journal_year 2011
_chemical_formula_moiety 'C24 H30 O3 '
_chemical_formula_sum 'C24 H30 O3'
_chemical_formula_weight 366.50
_space_group_IT_number 5
_symmetry_cell_setting monoclinic
_symmetry_Int_Tables_number 5
_symmetry_space_group_name_Hall 'C 2y'
_symmetry_space_group_name_H-M 'C 1 2 1'
_cell_angle_alpha 90
_cell_angle_beta 95.628(8)
_cell_angle_gamma 90
_cell_formula_units_Z 4
_cell_length_a 19.207(2)
_cell_length_b 5.884(1)
_cell_length_c 18.682(2)
_cell_measurement_reflns_used 11336
_cell_measurement_temperature 291.1
_cell_measurement_theta_max 68.3
_cell_measurement_theta_min 4.6
_cell_volume 2101.1(5)
_computing_cell_refinement PROCESS-AUTO
_computing_data_collection PROCESS-AUTO
_computing_data_reduction CrystalStructure
_computing_publication_material 'CrystalStructure 3.6.0'
_computing_structure_refinement CRYSTALS
_computing_structure_solution SIR92
_diffrn_detector_area_resol_mean 10.00
_diffrn_measured_fraction_theta_full 0.9458
_diffrn_measured_fraction_theta_max 0.9458
_diffrn_measurement_device_type 'Rigaku RAXIS-RAPID'
_diffrn_measurement_method \w
_diffrn_radiation_type 'Cu K\a'
_diffrn_radiation_wavelength 1.5419
_diffrn_reflns_av_R_equivalents 0.044
_diffrn_reflns_limit_h_max 22
_diffrn_reflns_limit_h_min -22
_diffrn_reflns_limit_k_max 5
_diffrn_reflns_limit_k_min -6
_diffrn_reflns_limit_l_max 22
_diffrn_reflns_limit_l_min -22
_diffrn_reflns_number 11374
_diffrn_reflns_theta_full 68.21
_diffrn_reflns_theta_max 68.21
_exptl_absorpt_coefficient_mu 0.589
_exptl_absorpt_correction_T_max 0.838
_exptl_absorpt_correction_T_min 0.599
_exptl_absorpt_correction_type multi-scan
_exptl_absorpt_process_details
;
Higashi, T. (1995). Program for Absorption Correction.
Rigaku Corporation, Tokyo, Japan.
;
_exptl_crystal_colour colorless
_exptl_crystal_density_diffrn 1.159
_exptl_crystal_density_method 'not measured'
_exptl_crystal_description block
_exptl_crystal_F_000 792.00
_exptl_crystal_size_max 0.80
_exptl_crystal_size_mid 0.50
_exptl_crystal_size_min 0.30
_refine_diff_density_max 0.41
_refine_diff_density_min -0.48
_refine_ls_extinction_coef 50(8)
_refine_ls_extinction_method 'Larson (1970) Crystallographic Computing eq. 22'
_refine_ls_goodness_of_fit_ref 1.000
_refine_ls_hydrogen_treatment refall
_refine_ls_number_parameters 275
_refine_ls_number_reflns 3416
_refine_ls_R_factor_gt 0.0510
_refine_ls_shift/su_max 0.0150
_refine_ls_structure_factor_coef Fsqd
_refine_ls_weighting_details 'w = 1/[0.0026Fo^2^ + 1.0000\s(Fo^2^)]/(4Fo^2^)'
_refine_ls_weighting_scheme calc
_refine_ls_wR_factor_ref 0.1360
_reflns_number_gt 3258
_reflns_number_total 3416
_reflns_threshold_expression F^2^>2.0\s(F^2^)
_cod_data_source_file c0cc03933k.txt
_cod_data_source_block '_051207'
_cod_original_cell_volume 2101.0(5)
_cod_original_formula_sum 'C24 H30 O3 '
_cod_database_code 7112676

loop_
_symmetry_equiv_pos_site_id
_symmetry_equiv_pos_as_xyz
1 +X,+Y,+Z
2 -X,+Y,-Z
3 1/2+X,1/2+Y,+Z
4 1/2-X,1/2+Y,-Z

loop_
_atom_site_label
_atom_site_type_symbol
_atom_site_fract_x
_atom_site_fract_y
_atom_site_fract_z
_atom_site_U_iso_or_equiv
_atom_site_adp_type
_atom_site_occupancy
_atom_site_symmetry_multiplicity
_atom_site_calc_flag
_atom_site_refinement_flags
O(1) O -0.64616(6) -0.5496(2) -0.38205(6) 0.0524(3) Uani 1.00 1 d .
O(2) O -0.70761(5) -0.5926(2) -0.28629(5) 0.0436(3) Uani 1.00 1 d .
O(3) O -0.85602(6) -0.6145(3) -0.32444(5) 0.0548(3) Uani 1.00 1 d .
C(4) C -0.87729(8) -0.6035(4) -0.20211(8) 0.0477(4) Uani 1.00 1 d .
C(5) C -0.68851(9) -0.4286(3) -0.33840(8) 0.0479(5) Uani 1.00 1 d .
C(6) C -0.6492(1) -0.2285(4) -0.3009(1) 0.0615(6) Uani 1.00 1 d .
C(7) C -0.7522(1) -0.3478(4) -0.38678(9) 0.0593(5) Uani 1.00 1 d .
C(8) C -0.75585(8) -0.5253(3) -0.23681(7) 0.0425(4) Uani 1.00 1 d .
C(9) C -0.72251(8) -0.5664(3) -0.16121(8) 0.0439(4) Uani 1.00 1 d .
C(10) C -0.57996(9) -0.6280(4) -0.34715(9) 0.0555(5) Uani 1.00 1 d .
C(11) C -0.82411(7) -0.6639(3) -0.25459(8) 0.0476(5) Uani 1.00 1 d .
C(12) C -0.82377(9) -0.7163(4) -0.38376(9) 0.0577(5) Uani 1.00 1 d .
C(13) C -0.6863(1) -0.7663(4) -0.14412(9) 0.0573(5) Uani 1.00 1 d .
C(14) C -0.6957(1) -0.4447(5) -0.0385(1) 0.0692(6) Uani 1.00 1 d .
C(15) C -0.91345(9) -0.3998(4) -0.2091(1) 0.0592(6) Uani 1.00 1 d .
C(16) C -0.5792(1) -0.2994(5) -0.2630(1) 0.0694(6) Uani 1.00 1 d .
C(17) C -0.8889(1) -0.7477(5) -0.1466(1) 0.0640(6) Uani 1.00 1 d .
C(18) C -0.5376(1) -0.4288(5) -0.3146(1) 0.0686(6) Uani 1.00 1 d .
C(19) C -0.9710(1) -0.4855(6) -0.1040(1) 0.0751(7) Uani 1.00 1 d .
C(20) C -0.9359(1) -0.6890(6) -0.0974(1) 0.0787(7) Uani 1.00 1 d .
C(21) C -0.7275(1) -0.4056(4) -0.10780(9) 0.0569(5) Uani 1.00 1 d .
C(22) C -0.6603(1) -0.6414(5) -0.0221(1) 0.0672(6) Uani 1.00 1 d .
C(23) C -0.5453(1) -0.7556(5) -0.4041(1) 0.0738(7) Uani 1.00 1 d .
C(24) C -0.9601(1) -0.3426(5) -0.1598(1) 0.0703(7) Uani 1.00 1 d .
C(25) C -0.6555(1) -0.8038(4) -0.0750(1) 0.0631(6) Uani 1.00 1 d .
C(26) C -0.7936(1) -0.5321(5) -0.42850(9) 0.0674(6) Uani 1.00 1 d .
C(27) C -0.8796(1) -0.8551(6) -0.4277(1) 0.0833(8) Uani 1.00 1 d .
H(1) H -0.6982 -0.3342 -0.0018 0.082 Uiso 1.00 1 c R
H(2) H -0.6390 -0.6670 0.0253 0.080 Uiso 1.00 1 c R
H(3) H -0.8644 -0.8880 -0.1416 0.078 Uiso 1.00 1 c R
H(4) H -1.0028 -0.4448 -0.0702 0.091 Uiso 1.00 1 c R
H(5) H -0.9854 -0.2036 -0.1646 0.085 Uiso 1.00 1 c R
H(6) H -0.5269 -0.3295 -0.3521 0.082 Uiso 1.00 1 c R
H(7) H -0.4954 -0.4820 -0.2894 0.082 Uiso 1.00 1 c R
H(8) H -0.6406 -0.1071 -0.3357 0.074 Uiso 1.00 1 c R
H(9) H -0.6826 -0.1501 -0.2667 0.074 Uiso 1.00 1 c R
H(10) H -0.7319 -0.2284 -0.4172 0.071 Uiso 1.00 1 c R
H(11) H -0.7819 -0.2684 -0.3552 0.071 Uiso 1.00 1 c R
H(12) H -0.7742 -0.3500 -0.2467 0.051 Uiso 1.00 1 c R
H(13) H -0.5913 -0.7521 -0.3107 0.067 Uiso 1.00 1 c R
H(14) H -0.8165 -0.8555 -0.2457 0.057 Uiso 1.00 1 c R
H(15) H -0.7808 -0.8210 -0.3630 0.068 Uiso 1.00 1 c R
H(16) H -0.6784 -0.8881 -0.1859 0.069 Uiso 1.00 1 c R
H(17) H -0.9067 -0.2935 -0.2560 0.072 Uiso 1.00 1 c R
H(18) H -0.5548 -0.1660 -0.2426 0.083 Uiso 1.00 1 c R
H(19) H -0.5838 -0.3960 -0.2236 0.083 Uiso 1.00 1 c R
H(20) H -0.9505 -0.7962 -0.0507 0.096 Uiso 1.00 1 c R
H(21) H -0.7549 -0.2331 -0.1169 0.068 Uiso 1.00 1 c R
H(22) H -0.5813 -0.8681 -0.4281 0.090 Uiso 1.00 1 c R
H(23) H -0.5033 -0.8151 -0.3791 0.090 Uiso 1.00 1 c R
H(24) H -0.5353 -0.6601 -0.4381 0.090 Uiso 1.00 1 c R
H(25) H -0.6262 -0.9325 -0.0563 0.075 Uiso 1.00 1 c R
H(26) H -0.7711 -0.6293 -0.4579 0.080 Uiso 1.00 1 c R
H(27) H -0.8361 -0.4493 -0.4579 0.081 Uiso 1.00 1 c R
H(28) H -0.9162 -0.7583 -0.4464 0.100 Uiso 1.00 1 c R
H(29) H -0.8902 -0.9923 -0.3874 0.100 Uiso 1.00 1 c R
H(30) H -0.8642 -0.9243 -0.4644 0.100 Uiso 1.00 1 c R

loop_
_atom_site_aniso_label
_atom_site_aniso_U_11
_atom_site_aniso_U_22
_atom_site_aniso_U_33
_atom_site_aniso_U_12
_atom_site_aniso_U_13
_atom_site_aniso_U_23
O(1) 0.0539(6) 0.0629(9) 0.0421(6) -0.0065(6) 0.0124(4) -0.0019(6)
O(2) 0.0468(5) 0.0461(7) 0.0390(5) -0.0015(5) 0.0096(4) -0.0003(5)
O(3) 0.0491(6) 0.075(1) 0.0399(6) 0.0044(6) 0.0024(4) -0.0100(6)
C(4) 0.0419(7) 0.059(1) 0.0422(7) -0.0036(8) 0.0032(5) -0.0046(7)
C(5) 0.0562(9) 0.048(1) 0.0413(8) -0.0061(8) 0.0110(6) 0.0011(7)
C(6) 0.074(1) 0.050(1) 0.062(1) -0.015(1) 0.0139(8) -0.0061(9)
C(7) 0.069(1) 0.064(1) 0.0461(9) 0.001(1) 0.0098(7) 0.0115(9)
C(8) 0.0460(7) 0.045(1) 0.0375(7) 0.0010(7) 0.0079(5) -0.0021(6)
C(9) 0.0433(7) 0.049(1) 0.0399(7) -0.0023(7) 0.0064(5) -0.0017(7)
C(10) 0.0531(9) 0.059(1) 0.0554(9) -0.0070(8) 0.0121(7) 0.0047(9)
C(11) 0.0447(8) 0.055(1) 0.0428(8) -0.0004(7) 0.0051(6) -0.0024(7)
C(12) 0.0507(9) 0.079(1) 0.0437(8) -0.0021(9) 0.0060(6) -0.0177(9)
C(13) 0.065(1) 0.057(1) 0.0493(9) 0.0068(9) 0.0027(7) -0.0027(8)
C(14) 0.079(1) 0.082(2) 0.045(1) 0.008(1) -0.0019(8) -0.014(1)
C(15) 0.0537(9) 0.067(1) 0.058(1) 0.0044(9) 0.0099(7) -0.0027(9)
C(16) 0.072(1) 0.067(2) 0.068(1) -0.026(1) 0.0035(9) -0.012(1)
C(17) 0.059(1) 0.077(2) 0.057(1) 0.003(1) 0.0135(7) 0.010(1)
C(18) 0.056(1) 0.074(2) 0.075(1) -0.015(1) 0.0072(8) 0.003(1)
C(19) 0.050(1) 0.124(2) 0.053(1) 0.004(1) 0.0137(7) -0.017(1)
C(20) 0.066(1) 0.119(2) 0.054(1) -0.000(1) 0.0177(8) 0.014(1)
C(21) 0.0611(9) 0.063(1) 0.0460(9) 0.0056(9) 0.0033(7) -0.0089(8)
C(22) 0.065(1) 0.091(2) 0.0441(9) 0.004(1) -0.0038(7) 0.003(1)
C(23) 0.065(1) 0.082(2) 0.077(1) 0.003(1) 0.0247(9) -0.003(1)
C(24) 0.055(1) 0.086(2) 0.071(1) 0.010(1) 0.0092(8) -0.019(1)
C(25) 0.061(1) 0.070(1) 0.057(1) 0.010(1) -0.0007(8) 0.012(1)
C(26) 0.066(1) 0.098(2) 0.0374(8) 0.002(1) 0.0010(7) -0.002(1)
C(27) 0.064(1) 0.123(2) 0.062(1) -0.014(1) 0.0039(9) -0.036(1)

loop_
_atom_type_symbol
_atom_type_description
_atom_type_scat_dispersion_real
_atom_type_scat_dispersion_imag
_atom_type_scat_source
C C 0.018 0.009
;
International Tables for Crystallography
(1992, Vol. C, Tables 4.2.6.8 and 6.1.1.4)
;
H H 0.000 0.000
;
International Tables for Crystallography
(1992, Vol. C, Table 6.1.1.4)
;
O O 0.049 0.032
;
International Tables for Crystallography
(1992, Vol. C, Tables 4.2.6.8 and 6.1.1.4)
;

loop_
_geom_angle_atom_site_label_1
_geom_angle_atom_site_label_2
_geom_angle_atom_site_label_3
_geom_angle
O(1) C(5) O(2) 104.7(1)
O(1) C(5) C(6) 111.6(1)
O(1) C(5) C(7) 106.9(1)
C(10) O(1) C(5) 115.8(1)
O(1) C(10) C(18) 110.3(2)
O(1) C(10) C(23) 105.6(1)
O(2) C(5) C(6) 110.6(1)
O(2) C(5) C(7) 111.5(1)
C(8) O(2) C(5) 118.4(1)
O(2) C(8) C(9) 108.6(1)
O(2) C(8) C(11) 107.7(1)
O(3) C(11) C(8) 111.7(1)
C(12) O(3) C(11) 116.1(1)
O(3) C(11) C(4) 106.7(1)
O(3) C(12) C(26) 109.9(2)
O(3) C(12) C(27) 107.6(1)
C(4) C(11) C(8) 110.2(1)
C(15) C(4) C(11) 120.2(2)
C(17) C(4) C(11) 120.6(2)
C(17) C(4) C(15) 119.2(2)
C(4) C(15) C(24) 119.9(2)
C(4) C(17) C(20) 120.5(2)
C(7) C(5) C(6) 111.3(2)
C(5) C(6) C(16) 112.2(2)
C(5) C(7) C(26) 115.6(2)
C(6) C(16) C(18) 109.8(2)
C(7) C(26) C(12) 115.9(1)
C(11) C(8) C(9) 112.8(1)
C(8) C(9) C(13) 120.5(2)
C(8) C(9) C(21) 120.7(2)
C(21) C(9) C(13) 118.8(1)
C(9) C(13) C(25) 120.6(2)
C(9) C(21) C(14) 120.0(2)
C(10) C(18) C(16) 110.3(2)
C(23) C(10) C(18) 114.2(2)
C(27) C(12) C(26) 111.9(2)
C(13) C(25) C(22) 120.3(2)
C(22) C(14) C(21) 120.8(2)
C(14) C(22) C(25) 119.5(2)
C(15) C(24) C(19) 120.8(2)
C(17) C(20) C(19) 120.2(2)
C(24) C(19) C(20) 119.4(2)
O(1) C(10) H(13) 106.8173
O(2) C(8) H(12) 111.6736
O(3) C(11) H(14) 111.8480
O(3) C(12) H(15) 109.4263
C(4) C(11) H(14) 102.6814
C(4) C(15) H(17) 118.1128
C(4) C(17) H(3) 119.5550
C(5) C(6) H(8) 111.1243
C(5) C(6) H(9) 108.1429
C(5) C(7) H(10) 102.7884
C(5) C(7) H(11) 105.8706
H(8) C(6) C(16) 107.9637
H(9) C(6) C(16) 113.6727
C(6) C(16) H(19) 112.7173
C(6) C(16) H(18) 109.4299
H(9) C(6) H(8) 103.4503
H(10) C(7) C(26) 114.9585
H(11) C(7) C(26) 110.0696
C(7) C(26) H(26) 119.5636
C(7) C(26) H(27) 106.0932
H(11) C(7) H(10) 106.7326
H(12) C(8) C(9) 114.0062
H(12) C(8) C(11) 101.8916
C(8) C(11) H(14) 113.1315
C(9) C(13) H(16) 119.9070
C(9) C(21) H(21) 124.1168
C(10) C(18) H(6) 108.9585
C(10) C(18) H(7) 109.9665
H(13) C(10) C(18) 114.7517
H(13) C(10) C(23) 104.4152
C(10) C(23) H(22) 107.7167
C(10) C(23) H(23) 104.2800
C(10) C(23) H(24) 109.4557
H(15) C(12) C(26) 106.7048
C(12) C(26) H(26) 96.3391
C(12) C(26) H(27) 107.3365
H(15) C(12) C(27) 111.3247
C(12) C(27) H(28) 109.5995
C(12) C(27) H(29) 100.7408
C(12) C(27) H(30) 113.4585
H(16) C(13) C(25) 119.3528
C(13) C(25) H(25) 128.9412
C(14) C(21) H(21) 115.7945
H(1) C(14) C(21) 120.6137
H(1) C(14) C(22) 118.5433
C(14) C(22) H(2) 120.2810
H(17) C(15) C(24) 121.8550
C(15) C(24) H(5) 120.1704
C(16) C(18) H(6) 109.0303
C(16) C(18) H(7) 109.1158
H(19) C(16) C(18) 106.8366
H(18) C(16) C(18) 112.9120
H(19) C(16) H(18) 105.0645
H(3) C(17) C(20) 119.9216
C(17) C(20) H(20) 126.4807
H(7) C(18) H(6) 109.4653
C(19) C(20) H(20) 113.3409
H(4) C(19) C(20) 120.1475
C(19) C(24) H(5) 119.0074
H(4) C(19) C(24) 120.4432
C(22) C(25) H(25) 110.6867
H(2) C(22) C(25) 120.2142
H(23) C(23) H(22) 118.4015
H(24) C(23) H(22) 106.3141
H(24) C(23) H(23) 110.4549
H(27) C(26) H(26) 110.9896
H(29) C(27) H(28) 119.9166
H(30) C(27) H(28) 106.7077
H(30) C(27) H(29) 106.5832

loop_
_geom_bond_atom_site_label_1
_geom_bond_atom_site_label_2
_geom_bond_distance
O(1) C(5) 1.401(2)
O(1) C(10) 1.446(2)
O(2) C(5) 1.443(2)
O(2) C(8) 1.428(2)
O(3) C(11) 1.416(2)
O(3) C(12) 1.451(2)
C(4) C(11) 1.525(2)
C(4) C(15) 1.385(3)
C(4) C(17) 1.375(3)
C(5) C(6) 1.531(3)
C(5) C(7) 1.523(2)
C(6) C(16) 1.515(3)
C(7) C(26) 1.515(3)
C(8) C(9) 1.512(2)
C(8) C(11) 1.552(2)
C(9) C(13) 1.387(3)
C(9) C(21) 1.385(3)
C(10) C(18) 1.520(3)
C(10) C(23) 1.509(3)
C(12) C(26) 1.518(3)
C(12) C(27) 1.523(3)
C(13) C(25) 1.385(2)
C(14) C(21) 1.395(3)
C(14) C(22) 1.362(4)
C(15) C(24) 1.388(3)
C(16) C(18) 1.517(3)
C(17) C(20) 1.392(3)
C(19) C(20) 1.375(4)
C(19) C(24) 1.371(3)
C(22) C(25) 1.383(3)
C(6) H(8) 0.9910
C(6) H(9) 1.0546
C(7) H(10) 1.0057
C(7) H(11) 0.9793
C(8) H(12) 1.1000
C(10) H(13) 1.0363
C(11) H(14) 1.1466
C(12) H(15) 1.0711
C(13) H(16) 1.0817
C(14) H(1) 0.9500
C(15) H(17) 1.0957
C(16) H(18) 0.9730
C(16) H(19) 0.9402
C(17) H(3) 0.9500
C(18) H(6) 0.9500
C(18) H(7) 0.9498
C(19) H(4) 0.9499
C(20) H(20) 1.1344
C(21) H(21) 1.1473
C(22) H(2) 0.9499
C(23) H(22) 1.0271
C(23) H(23) 0.9586
C(23) H(24) 0.8835
C(24) H(5) 0.9501
C(25) H(25) 0.9871
C(26) H(26) 0.9283
C(26) H(27) 1.0564
C(27) H(28) 0.9446
C(27) H(29) 1.1356
C(27) H(30) 0.8738

loop_
_geom_contact_atom_site_label_1
_geom_contact_atom_site_label_2
_geom_contact_distance
_geom_contact_site_symmetry_2
O(1) O(2) 2.252(2) .
O(1) C(6) 2.426(3) .
O(1) C(7) 2.351(2) .
O(1) C(8) 3.598(2) .
O(1) C(12) 3.547(2) .
O(1) C(16) 2.865(3) .
O(1) C(18) 2.434(2) .
O(1) C(23) 2.355(3) .
O(1) C(26) 2.881(2) .
O(2) O(3) 2.872(1) .
O(2) C(6) 2.446(3) .
O(2) C(7) 2.453(2) .
O(2) C(9) 2.387(2) .
O(2) C(10) 2.810(2) .
O(2) C(11) 2.407(2) .
O(2) C(12) 2.833(2) .
O(2) C(13) 2.838(2) .
O(2) C(16) 3.006(3) .
O(2) C(18) 3.494(2) .
O(2) C(21) 3.567(2) .
O(2) C(26) 3.009(2) .
O(3) C(4) 2.362(2) .
O(3) C(5) 3.432(2) .
O(3) C(7) 2.873(2) .
O(3) C(8) 2.458(2) .
O(3) C(15) 2.815(2) .
O(3) C(17) 3.531(2) .
O(3) C(26) 2.431(2) .
O(3) C(27) 2.400(3) .
C(4) C(8) 2.524(2) .
C(4) C(9) 3.004(2) .
C(4) C(19) 2.781(3) .
C(4) C(20) 2.403(3) .
C(4) C(21) 3.427(2) .
C(4) C(24) 2.400(3) .
C(5) C(8) 2.466(2) .
C(5) C(9) 3.531(2) .
C(5) C(10) 2.412(3) .
C(5) C(11) 3.457(2) .
C(5) C(12) 3.146(3) .
C(5) C(16) 2.528(3) .
C(5) C(18) 2.889(3) .
C(5) C(26) 2.571(2) .
C(6) C(7) 2.521(3) .
C(6) C(8) 3.027(3) .
C(6) C(10) 2.875(3) .
C(6) C(18) 2.481(3) .
C(7) C(8) 2.997(2) .
C(7) C(11) 3.484(3) .
C(7) C(12) 2.571(3) .
C(8) C(12) 3.130(2) .
C(8) C(13) 2.517(2) .
C(8) C(15) 3.207(2) .
C(8) C(17) 3.454(3) .
C(8) C(21) 2.519(2) .
C(8) C(26) 3.584(2) .
C(9) C(11) 2.552(2) .
C(9) C(14) 2.408(2) .
C(9) C(17) 3.405(3) .
C(9) C(22) 2.787(2) .
C(9) C(25) 2.407(3) .
C(10) C(16) 2.491(3) .
C(11) C(12) 2.433(2) .
C(11) C(13) 3.249(2) .
C(11) C(15) 2.524(3) .
C(11) C(17) 2.521(3) .
C(11) C(21) 3.503(2) .
C(11) C(26) 3.446(2) .
C(11) C(27) 3.491(3) .
C(13) C(14) 2.752(3) .
C(13) C(21) 2.386(3) .
C(13) C(22) 2.400(3) .
C(14) C(25) 2.372(4) .
C(15) C(17) 2.381(3) .
C(15) C(19) 2.400(3) .
C(15) C(20) 2.757(3) .
C(17) C(19) 2.398(3) .
C(17) C(24) 2.747(4) .
C(18) C(23) 2.543(4) .
C(20) C(24) 2.371(4) .
C(21) C(22) 2.398(3) .
C(21) C(25) 2.759(3) .
C(26) C(27) 2.519(4) .
O(1) H(6) 2.6427 .
O(1) H(7) 3.2492 .
O(1) H(8) 3.3914 54501
O(1) H(8) 2.7423 .
O(1) H(9) 3.3093 .
O(1) H(10) 2.5504 .
O(1) H(11) 3.1694 .
O(1) H(13) 2.0083 .
O(1) H(15) 3.0893 .
O(1) H(19) 3.2126 .
O(1) H(22) 2.4525 .
O(1) H(23) 3.1535 .
O(1) H(24) 2.5481 .
O(1) H(26) 2.7048 .
O(2) H(8) 3.4506 54501
O(2) H(8) 3.3019 .
O(2) H(9) 3.3300 54501
O(2) H(9) 2.6661 .
O(2) H(10) 3.2510 .
O(2) H(11) 2.6408 .
O(2) H(12) 2.0995 .
O(2) H(13) 2.5058 .
O(2) H(14) 2.7663 .
O(2) H(15) 2.3328 .
O(2) H(16) 2.5783 .
O(2) H(19) 2.7965 .
O(2) H(26) 3.3227 .
O(3) H(6) 3.5084 44503
O(3) H(7) 3.5518 44503
O(3) H(11) 2.5815 .
O(3) H(12) 2.5594 .
O(3) H(14) 2.1282 .
O(3) H(15) 2.0704 .
O(3) H(17) 2.5282 .
O(3) H(23) 3.4028 45503
O(3) H(26) 3.1112 .
O(3) H(27) 2.7370 .
O(3) H(28) 2.5938 .
O(3) H(29) 2.5700 .
O(3) H(30) 3.1788 .
C(4) H(3) 2.0206 .
C(4) H(5) 3.2591 .
C(4) H(7) 3.4695 44503
C(4) H(12) 2.6761 .
C(4) H(14) 2.0999 .
C(4) H(17) 2.1328 .
C(4) H(18) 3.4384 44503
C(4) H(20) 3.4699 .
C(4) H(21) 3.4759 .
C(5) H(6) 3.1928 .
C(5) H(8) 2.1022 .
C(5) H(9) 2.1122 .
C(5) H(10) 2.0026 .
C(5) H(11) 2.0239 .
C(5) H(12) 2.5323 .
C(5) H(13) 2.6810 .
C(5) H(15) 2.9194 .
C(5) H(18) 3.3597 .
C(5) H(19) 2.7995 .
C(5) H(26) 2.8629 .
C(5) H(27) 3.4334 .
C(6) H(6) 2.6876 .
C(6) H(7) 3.2971 .
C(6) H(10) 2.5630 .
C(6) H(11) 2.6601 .
C(6) H(12) 2.7894 .
C(6) H(13) 3.2861 .
C(6) H(13) 3.0279 56501
C(6) H(15) 3.5933 56501
C(6) H(16) 3.0295 56501
C(6) H(18) 2.0549 .
C(6) H(19) 2.0686 .
C(6) H(22) 3.5293 56501
C(7) H(8) 2.6657 .
C(7) H(9) 2.7533 .
C(7) H(12) 2.6916 .
C(7) H(15) 2.8807 .
C(7) H(15) 3.1866 56501
C(7) H(26) 2.1319 .
C(7) H(27) 2.0733 .
C(7) H(29) 3.3762 56501
C(7) H(30) 3.5115 56501
C(8) H(3) 3.5758 .
C(8) H(9) 2.7053 .
C(8) H(11) 2.6854 .
C(8) H(14) 2.2630 .
C(8) H(15) 2.9318 .
C(8) H(16) 2.7197 .
C(8) H(17) 3.1901 .
C(8) H(19) 3.3767 .
C(8) H(21) 2.8228 .
C(9) H(1) 3.2684 .
C(9) H(3) 3.3665 .
C(9) H(9) 3.2817 .
C(9) H(12) 2.2021 .
C(9) H(14) 2.8436 .
C(9) H(16) 2.1424 .
C(9) H(19) 3.1737 .
C(9) H(21) 2.2401 .
C(9) H(25) 3.3456 .
C(10) H(6) 2.0370 .
C(10) H(7) 2.0486 .
C(10) H(8) 3.0654 54501
C(10) H(8) 3.2928 .
C(10) H(18) 3.3547 .
C(10) H(19) 2.6890 .
C(10) H(22) 2.0678 .
C(10) H(23) 1.9773 .
C(10) H(24) 1.9865 .
C(11) H(3) 2.6663 .
C(11) H(11) 3.1470 .
C(11) H(12) 2.0790 .
C(11) H(15) 2.4456 .
C(11) H(16) 3.2426 .
C(11) H(17) 2.6936 .
C(11) H(29) 3.2993 .
C(12) H(10) 3.5770 54501
C(12) H(10) 3.4585 .
C(12) H(11) 3.3758 54501
C(12) H(11) 2.7916 .
C(12) H(12) 3.4100 .
C(12) H(14) 2.6963 .
C(12) H(26) 1.8648 .
C(12) H(27) 2.0919 .
C(12) H(28) 2.0434 .
C(12) H(29) 2.0622 .
C(12) H(30) 2.0351 .
C(13) H(2) 3.2585 .
C(13) H(3) 3.4984 .
C(13) H(9) 3.2226 54501
C(13) H(12) 3.4480 .
C(13) H(14) 3.0330 .
C(13) H(19) 3.3770 .
C(13) H(21) 3.1093 54501
C(13) H(21) 3.4585 .
C(13) H(25) 2.1475 .
C(14) H(2) 2.0159 .
C(14) H(21) 2.1575 .
C(14) H(25) 3.1965 .
C(14) H(25) 3.3259 56501
C(15) H(3) 3.2388 .
C(15) H(3) 3.3632 56501
C(15) H(4) 3.2584 .
C(15) H(5) 2.0385 .
C(15) H(7) 3.2106 45503
C(15) H(12) 2.8459 .
C(15) H(14) 3.3723 .
C(15) H(18) 3.1432 44503
C(15) H(21) 3.4897 .
C(15) H(23) 3.4991 45503
C(16) H(5) 3.4109 54503
C(16) H(6) 2.0353 .
C(16) H(7) 2.0361 .
C(16) H(8) 2.0502 .
C(16) H(9) 2.1657 .
C(16) H(13) 2.8106 .
C(16) H(13) 3.3434 56501
C(16) H(16) 3.4778 56501
C(17) H(4) 3.2571 .
C(17) H(5) 3.2590 54501
C(17) H(7) 3.4836 44503
C(17) H(14) 2.5043 .
C(17) H(17) 3.3620 .
C(17) H(18) 3.5330 44503
C(17) H(20) 2.2587 .
C(18) H(5) 3.3052 54503
C(18) H(8) 2.7381 .
C(18) H(9) 3.4250 .
C(18) H(13) 2.1683 .
C(18) H(17) 3.4037 54503
C(18) H(18) 2.0966 .
C(18) H(19) 2.0025 .
C(18) H(22) 3.3960 .
C(18) H(23) 2.6850 .
C(18) H(24) 2.6831 .
C(18) H(29) 3.2802 55503
C(19) H(3) 3.2532 .
C(19) H(5) 2.0115 .
C(19) H(17) 3.4003 .
C(19) H(18) 3.0991 44503
C(19) H(20) 2.1005 .
C(19) H(25) 3.2074 45503
C(20) H(3) 2.0394 .
C(20) H(4) 2.0258 .
C(20) H(5) 3.3779 54501
C(20) H(5) 3.2247 .
C(20) H(18) 3.3723 44503
C(21) H(1) 2.0488 .
C(21) H(2) 3.2570 .
C(21) H(9) 3.5103 .
C(21) H(12) 2.6817 .
C(21) H(16) 3.3688 .
C(21) H(16) 3.5440 56501
C(21) H(25) 3.4779 56501
C(22) H(1) 1.9990 .
C(22) H(16) 3.3738 .
C(22) H(21) 3.4019 .
C(22) H(25) 1.9625 .
C(23) H(6) 3.5219 54501
C(23) H(6) 2.6993 .
C(23) H(7) 2.7752 .
C(23) H(8) 3.1171 54501
C(23) H(13) 2.0322 .
C(23) H(24) 3.5065 45402
C(23) H(29) 3.3451 55503
C(24) H(3) 3.2453 56501
C(24) H(4) 2.0255 .
C(24) H(7) 3.2402 45503
C(24) H(17) 2.1756 .
C(24) H(18) 2.9606 44503
C(24) H(20) 3.3519 .
C(25) H(1) 3.5357 54501
C(25) H(1) 3.2236 .
C(25) H(2) 2.0340 .
C(25) H(4) 3.0421 54503
C(25) H(16) 2.1349 .
C(25) H(21) 3.2157 54501
C(26) H(10) 2.1430 .
C(26) H(11) 2.0670 .
C(26) H(12) 3.5457 .
C(26) H(15) 2.0943 .
C(26) H(28) 2.6971 .
C(26) H(29) 3.4123 .
C(26) H(30) 2.7269 .
C(27) H(6) 3.2871 44503
C(27) H(10) 3.5777 54501
C(27) H(11) 3.2816 54501
C(27) H(14) 3.4956 .
C(27) H(15) 2.1568 .
C(27) H(24) 3.4757 44503
C(27) H(26) 2.5804 .
C(27) H(27) 2.6094 .
H(1) C(25) 3.5357 56501
H(3) C(15) 3.3632 54501
H(3) C(24) 3.2453 54501
H(4) C(25) 3.0421 45503
H(5) C(16) 3.4109 45503
H(5) C(17) 3.2590 56501
H(5) C(18) 3.3052 45503
H(5) C(20) 3.3779 56501
H(6) O(3) 3.5084 55503
H(6) C(23) 3.5219 56501
H(6) C(27) 3.2871 55503
H(7) O(3) 3.5518 55503
H(7) C(4) 3.4695 55503
H(7) C(15) 3.2106 54503
H(7) C(17) 3.4836 55503
H(7) C(24) 3.2402 54503
H(8) O(1) 3.3914 56501
H(8) O(2) 3.4506 56501
H(8) C(10) 3.0654 56501
H(8) C(23) 3.1171 56501
H(9) O(2) 3.3300 56501
H(9) C(13) 3.2226 56501
H(10) C(12) 3.5770 56501
H(10) C(27) 3.5777 56501
H(11) C(12) 3.3758 56501
H(11) C(27) 3.2816 56501
H(13) C(6) 3.0279 54501
H(13) C(16) 3.3434 54501
H(15) C(6) 3.5933 54501
H(15) C(7) 3.1866 54501
H(16) C(6) 3.0295 54501
H(16) C(16) 3.4778 54501
H(16) C(21) 3.5440 54501
H(17) C(18) 3.4037 45503
H(18) C(4) 3.4384 55503
H(18) C(15) 3.1432 55503
H(18) C(17) 3.5330 55503
H(18) C(19) 3.0991 55503
H(18) C(20) 3.3723 55503
H(18) C(24) 2.9606 55503
H(21) C(13) 3.1093 56501
H(21) C(25) 3.2157 56501
H(22) C(6) 3.5293 54501
H(23) O(3) 3.4028 54503
H(23) C(15) 3.4991 54503
H(24) C(23) 3.5065 45402
H(24) C(27) 3.4757 55503
H(25) C(14) 3.3259 54501
H(25) C(19) 3.2074 54503
H(25) C(21) 3.4779 54501
H(29) C(7) 3.3762 54501
H(29) C(18) 3.2802 44503
H(29) C(23) 3.3451 44503
H(30) C(7) 3.5115 54501

loop_
_geom_torsion_atom_site_label_1
_geom_torsion_atom_site_label_2
_geom_torsion_atom_site_label_3
_geom_torsion_atom_site_label_4
_geom_torsion
C(10) O(1) C(5) O(2) -65.8(2)
C(10) O(1) C(5) C(6) 53.9(2)
C(10) O(1) C(5) C(7) 175.8(1)
C(5) O(1) C(10) C(18) -57.3(2)
C(5) O(1) C(10) C(23) 178.8(2)
C(8) O(2) C(5) O(1) -175.1(1)
C(8) O(2) C(5) C(6) 64.5(2)
C(8) O(2) C(5) C(7) -59.9(2)
C(5) O(2) C(8) C(9) -124.6(1)
C(5) O(2) C(8) C(11) 113.0(1)
C(12) O(3) C(11) C(4) -163.2(1)
C(12) O(3) C(11) C(8) 76.3(2)
C(11) O(3) C(12) C(26) -114.5(2)
C(11) O(3) C(12) C(27) 123.5(2)
C(15) C(4) C(11) O(3) -45.9(2)
C(15) C(4) C(11) C(8) 75.5(2)
C(17) C(4) C(11) O(3) 135.5(2)
C(17) C(4) C(11) C(8) -103.1(2)
C(11) C(4) C(15) C(24) -178.0(2)
C(17) C(4) C(15) C(24) 0.6(3)
C(11) C(4) C(17) C(20) 178.0(2)
C(15) C(4) C(17) C(20) -0.6(3)
O(1) C(5) C(6) C(16) -50.7(2)
O(2) C(5) C(6) C(16) 65.5(2)
C(7) C(5) C(6) C(16) -170.0(2)
O(1) C(5) C(7) C(26) 55.9(2)
O(2) C(5) C(7) C(26) -57.9(2)
C(6) C(5) C(7) C(26) 178.1(1)
C(5) C(6) C(16) C(18) 51.9(3)
C(5) C(7) C(26) C(12) 59.5(2)
O(2) C(8) C(9) C(13) -43.8(2)
O(2) C(8) C(9) C(21) 136.3(2)
C(11) C(8) C(9) C(13) 75.5(2)
C(11) C(8) C(9) C(21) -104.5(2)
O(2) C(8) C(11) O(3) -63.0(2)
O(2) C(8) C(11) C(4) 178.6(1)
C(9) C(8) C(11) O(3) 177.3(1)
C(9) C(8) C(11) C(4) 58.8(2)
C(8) C(9) C(13) C(25) 179.7(2)
C(21) C(9) C(13) C(25) -0.3(3)
C(8) C(9) C(21) C(14) -179.2(2)
C(13) C(9) C(21) C(14) 0.9(3)
O(1) C(10) C(18) C(16) 56.3(2)
C(23) C(10) C(18) C(16) 175.1(2)
O(3) C(12) C(26) C(7) 45.3(2)
C(27) C(12) C(26) C(7) 164.7(2)
C(9) C(13) C(25) C(22) -0.3(3)
C(22) C(14) C(21) C(9) -0.9(3)
C(21) C(14) C(22) C(25) 0.3(3)
C(4) C(15) C(24) C(19) 0.1(2)
C(6) C(16) C(18) C(10) -54.8(3)
C(4) C(17) C(20) C(19) -0.2(3)
C(24) C(19) C(20) C(17) 0.9(3)
C(20) C(19) C(24) C(15) -0.8(3)
C(14) C(22) C(25) C(13) 0.3(3)
